data_4124168
loop_
_publ_author_name
'Yin, Haolin'
'Carroll, Patrick J.'
'Anna, Jessica M.'
'Schelter, Eric J.'

_publ_section_title
;
 Luminescent Ce(III) Complexes as Stoichiometric and Catalytic
 Photoreductants for Halogen Atom Abstraction Reactions.
;
_journal_issue 29
_journal_name_full 'Journal of the American Chemical Society'
_journal_page_first 9234
_journal_page_last 9237
_journal_paper_doi 10.1021/jacs.5b05411
_journal_volume 137
_journal_year 2015
_chemical_formula_sum 'C31 H76 Ce N5 Si6'
_chemical_formula_weight 827.63
_space_group_IT_number 14
_symmetry_cell_setting monoclinic
_symmetry_Int_Tables_number 14
_symmetry_space_group_name_Hall '-P 2ybc'
_symmetry_space_group_name_H-M 'P 1 21/c 1'
_atom_sites_solution_hydrogens geom
_atom_sites_solution_primary direct
_audit_creation_method SHELXL-97
_cell_angle_alpha 90.00
_cell_angle_beta 91.574(2)
_cell_angle_gamma 90.00
_cell_formula_units_Z 4
_cell_length_a 9.4432(4)
_cell_length_b 23.8081(11)
_cell_length_c 20.2688(10)
_cell_measurement_temperature 100(1)
_cell_volume 4555.2(4)
_computing_data_collection 'Bruker APEX2'
_computing_data_reduction 'Bruker SAINT'
_computing_structure_refinement 'SHELXL-97 (Sheldrick, 2008)'
_computing_structure_solution 'SHELXS-97 (Sheldrick, 2008)'
_diffrn_ambient_temperature 100(1)
_diffrn_measured_fraction_theta_full 0.997
_diffrn_measured_fraction_theta_max 0.997
_diffrn_measurement_device 'CCD Area Detector'
_diffrn_measurement_device_type 'Bruker APEXII'
_diffrn_measurement_method 'phi and omega scans'
_diffrn_radiation_monochromator graphite
_diffrn_radiation_source 'sealed tube'
_diffrn_radiation_type MoK\a
_diffrn_radiation_wavelength 0.71073
_diffrn_reflns_av_R_equivalents 0.0171
_diffrn_reflns_av_sigmaI/netI 0.0080
_diffrn_reflns_limit_h_max 11
_diffrn_reflns_limit_h_min -12
_diffrn_reflns_limit_k_max 28
_diffrn_reflns_limit_k_min -30
_diffrn_reflns_limit_l_max 26
_diffrn_reflns_limit_l_min -26
_diffrn_reflns_number 102955
_diffrn_reflns_theta_full 27.53
_diffrn_reflns_theta_max 27.53
_diffrn_reflns_theta_min 1.71
_exptl_absorpt_coefficient_mu 1.182
_exptl_absorpt_correction_T_max 0.7456
_exptl_absorpt_correction_T_min 0.6919
_exptl_absorpt_correction_type multi-scan
_exptl_absorpt_process_details '(SADABS; Sheldrick, 2007)'
_exptl_crystal_density_diffrn 1.207
_exptl_crystal_density_method 'not measured'
_exptl_crystal_description prism
_exptl_crystal_F_000 1756
_exptl_crystal_size_max 0.30
_exptl_crystal_size_mid 0.15
_exptl_crystal_size_min 0.12
_refine_diff_density_max 0.363
_refine_diff_density_min -0.350
_refine_diff_density_rms 0.044
_refine_ls_extinction_method none
_refine_ls_goodness_of_fit_ref 1.072
_refine_ls_hydrogen_treatment constr
_refine_ls_matrix_type full
_refine_ls_number_parameters 407
_refine_ls_number_reflns 10478
_refine_ls_number_restraints 0
_refine_ls_restrained_S_all 1.072
_refine_ls_R_factor_all 0.0176
_refine_ls_R_factor_gt 0.0155
_refine_ls_shift/su_max 0.002
_refine_ls_shift/su_mean 0.000
_refine_ls_structure_factor_coef Fsqd
_refine_ls_weighting_details 'calc w=1/[\s^2^(Fo^2^)+(0.0172P)^2^+2.3251P] where P=(Fo^2^+2Fc^2^)/3'
_refine_ls_weighting_scheme calc
_refine_ls_wR_factor_gt 0.0390
_refine_ls_wR_factor_ref 0.0410
_reflns_number_gt 9801
_reflns_number_total 10478
_reflns_threshold_expression >2sigma(I)
_cod_data_source_file ja5b05411_si_002.cif
_cod_data_source_block UP4531
_cod_depositor_comments
;
The following automatic conversions were performed:
'_atom_site_symetry_multiplicity' tag replaced with
'_atom_site_symmetry_multiplicity' tag as specified in the
replacement file
'/usr/data/users/saulius/crontab/automatic-downloads/rss-feeds/ACS/lib/lists/replacement-tags.lst'.

Automatic conversion script
Id: cif_correct_tags 3376 2015-05-07 07:48:27Z andrius 

 Adding full bibliography for 4124167--4124170.cif.
;
_cod_original_sg_symbol_H-M 'P 21/c     '
_cod_database_code 4124168

loop_
_symmetry_equiv_pos_as_xyz
'x, y, z'
'-x, y+1/2, -z+1/2'
'-x, -y, -z'
'x, -y-1/2, z-1/2'

loop_
_atom_site_label
_atom_site_type_symbol
_atom_site_fract_x
_atom_site_fract_y
_atom_site_fract_z
_atom_site_U_iso_or_equiv
_atom_site_adp_type
_atom_site_occupancy
_atom_site_symmetry_multiplicity
_atom_site_calc_flag
_atom_site_refinement_flags
Ce1 Ce 0.754252(6) 0.100093(2) 0.248329(3) 0.01243(2) Uani 1 1 d .
N1 N 0.67469(10) 0.05913(4) 0.34647(5) 0.01664(19) Uani 1 1 d .
N2 N 0.83719(10) 0.04477(4) 0.16093(5) 0.01609(18) Uani 1 1 d .
N3 N 0.65874(10) 0.18639(4) 0.19889(5) 0.01474(18) Uani 1 1 d .
N4 N 0.82478(10) 0.19630(4) 0.27994(5) 0.01452(18) Uani 1 1 d .
N5 N 0.72951(10) 0.28119(4) 0.22946(5) 0.01463(18) Uani 1 1 d .
Si1 Si 0.50843(3) 0.073089(14) 0.373385(16) 0.01694(6) Uani 1 1 d .
Si2 Si 0.80650(3) 0.023547(13) 0.387858(15) 0.01624(6) Uani 1 1 d .
Si3 Si 1.00003(3) 0.060917(13) 0.131886(15) 0.01593(6) Uani 1 1 d .
Si4 Si 0.72159(3) -0.004852(14) 0.132059(17) 0.01867(7) Uani 1 1 d .
Si5 Si 0.84860(4) 0.315925(14) 0.178294(16) 0.01973(7) Uani 1 1 d .
Si6 Si 0.59574(3) 0.316684(13) 0.271582(16) 0.01855(7) Uani 1 1 d .
C1 C 0.73813(11) 0.22143(5) 0.23608(5) 0.0129(2) Uani 1 1 d .
C2 C 0.40762(15) 0.00902(6) 0.39764(8) 0.0357(3) Uani 1 1 d .
H2a H 0.4024 -0.0167 0.3612 0.054 Uiso 1 1 calc R
H2b H 0.3136 0.0196 0.4096 0.054 Uiso 1 1 calc R
H2c H 0.4551 -0.0087 0.4346 0.054 Uiso 1 1 calc R
C3 C 0.50530(15) 0.12286(6) 0.44515(7) 0.0290(3) Uani 1 1 d .
H3a H 0.5532 0.1061 0.4826 0.043 Uiso 1 1 calc R
H3b H 0.4089 0.1308 0.4558 0.043 Uiso 1 1 calc R
H3c H 0.5522 0.1571 0.4338 0.043 Uiso 1 1 calc R
C4 C 0.40471(15) 0.10676(6) 0.30370(7) 0.0268(3) Uani 1 1 d .
H4a H 0.4594 0.1366 0.2853 0.040 Uiso 1 1 calc R
H4b H 0.3179 0.1217 0.3199 0.040 Uiso 1 1 calc R
H4c H 0.3837 0.0792 0.2702 0.040 Uiso 1 1 calc R
C5 C 0.77049(15) -0.05279(5) 0.40151(7) 0.0267(3) Uani 1 1 d .
H5a H 0.6935 -0.0568 0.4311 0.040 Uiso 1 1 calc R
H5b H 0.8536 -0.0704 0.4203 0.040 Uiso 1 1 calc R
H5c H 0.7459 -0.0703 0.3601 0.040 Uiso 1 1 calc R
C6 C 0.85713(15) 0.05611(6) 0.46922(6) 0.0275(3) Uani 1 1 d .
H6a H 0.8702 0.0958 0.4636 0.041 Uiso 1 1 calc R
H6b H 0.9438 0.0396 0.4858 0.041 Uiso 1 1 calc R
H6c H 0.7834 0.0496 0.5000 0.041 Uiso 1 1 calc R
C7 C 0.96958(13) 0.02774(5) 0.33618(6) 0.0228(2) Uani 1 1 d .
H7a H 0.9486 0.0126 0.2931 0.034 Uiso 1 1 calc R
H7b H 1.0448 0.0065 0.3570 0.034 Uiso 1 1 calc R
H7c H 0.9982 0.0663 0.3321 0.034 Uiso 1 1 calc R
C8 C 0.99632(15) 0.09079(6) 0.04631(6) 0.0270(3) Uani 1 1 d .
H8a H 0.9591 0.0633 0.0159 0.040 Uiso 1 1 calc R
H8b H 1.0907 0.1008 0.0344 0.040 Uiso 1 1 calc R
H8c H 0.9373 0.1236 0.0449 0.040 Uiso 1 1 calc R
C9 C 1.07733(14) 0.11587(6) 0.18868(6) 0.0249(3) Uani 1 1 d .
H9a H 1.0114 0.1463 0.1925 0.037 Uiso 1 1 calc R
H9b H 1.1641 0.1297 0.1712 0.037 Uiso 1 1 calc R
H9c H 1.0961 0.0997 0.2314 0.037 Uiso 1 1 calc R
C10 C 1.12596(14) 0.00037(6) 0.13409(7) 0.0287(3) Uani 1 1 d .
H10a H 1.1344 -0.0140 0.1783 0.043 Uiso 1 1 calc R
H10b H 1.2171 0.0127 0.1200 0.043 Uiso 1 1 calc R
H10c H 1.0911 -0.0287 0.1051 0.043 Uiso 1 1 calc R
C11 C 0.68257(16) -0.00012(7) 0.04132(7) 0.0336(3) Uani 1 1 d .
H11a H 0.6528 0.0374 0.0303 0.050 Uiso 1 1 calc R
H11b H 0.6085 -0.0261 0.0293 0.050 Uiso 1 1 calc R
H11c H 0.7664 -0.0092 0.0177 0.050 Uiso 1 1 calc R
C12 C 0.55081(13) 0.00707(6) 0.17614(7) 0.0271(3) Uani 1 1 d .
H12a H 0.5671 0.0025 0.2228 0.041 Uiso 1 1 calc R
H12b H 0.4812 -0.0196 0.1608 0.041 Uiso 1 1 calc R
H12c H 0.5172 0.0445 0.1673 0.041 Uiso 1 1 calc R
C13 C 0.77853(15) -0.07894(5) 0.14925(8) 0.0315(3) Uani 1 1 d .
H13a H 0.8635 -0.0869 0.1260 0.047 Uiso 1 1 calc R
H13b H 0.7050 -0.1043 0.1347 0.047 Uiso 1 1 calc R
H13c H 0.7963 -0.0836 0.1958 0.047 Uiso 1 1 calc R
C14 C 0.57771(11) 0.20539(5) 0.14039(5) 0.0152(2) Uani 1 1 d .
H14 H 0.5766 0.2466 0.1399 0.020 Uiso 1 1 calc R
C15 C 0.64862(13) 0.18456(6) 0.07807(6) 0.0224(2) Uani 1 1 d .
H15a H 0.6571 0.1440 0.0800 0.030 Uiso 1 1 calc R
H15b H 0.7434 0.2001 0.0766 0.030 Uiso 1 1 calc R
C16 C 0.56571(14) 0.20095(7) 0.01503(6) 0.0283(3) Uani 1 1 d .
H16a H 0.5666 0.2415 0.0102 0.038 Uiso 1 1 calc R
H16b H 0.6112 0.1848 -0.0229 0.038 Uiso 1 1 calc R
C17 C 0.41279(14) 0.18036(6) 0.01689(6) 0.0278(3) Uani 1 1 d .
H17a H 0.3607 0.1936 -0.0220 0.037 Uiso 1 1 calc R
H17b H 0.4113 0.1396 0.0165 0.037 Uiso 1 1 calc R
C18 C 0.34209(13) 0.20178(6) 0.07858(6) 0.0241(3) Uani 1 1 d .
H18a H 0.2465 0.1870 0.0800 0.032 Uiso 1 1 calc R
H18b H 0.3360 0.2424 0.0769 0.032 Uiso 1 1 calc R
C19 C 0.42530(12) 0.18412(5) 0.14110(6) 0.0199(2) Uani 1 1 d .
H19a H 0.3791 0.1990 0.1795 0.026 Uiso 1 1 calc R
H19b H 0.4255 0.1435 0.1444 0.026 Uiso 1 1 calc R
C20 C 0.90514(11) 0.22763(5) 0.33052(5) 0.0144(2) Uani 1 1 d .
H20 H 0.9113 0.2670 0.3169 0.019 Uiso 1 1 calc R
C21 C 1.05502(12) 0.20366(5) 0.33834(6) 0.0190(2) Uani 1 1 d .
H21a H 1.1035 0.2079 0.2970 0.025 Uiso 1 1 calc R
H21b H 1.0493 0.1639 0.3481 0.025 Uiso 1 1 calc R
C22 C 1.14099(12) 0.23300(6) 0.39342(6) 0.0224(2) Uani 1 1 d .
H22a H 1.2335 0.2155 0.3980 0.030 Uiso 1 1 calc R
H22b H 1.1548 0.2721 0.3818 0.030 Uiso 1 1 calc R
C23 C 1.06581(13) 0.22954(6) 0.45892(6) 0.0267(3) Uani 1 1 d .
H23a H 1.0605 0.1906 0.4729 0.036 Uiso 1 1 calc R
H23b H 1.1195 0.2502 0.4924 0.036 Uiso 1 1 calc R
C24 C 0.91726(14) 0.25377(6) 0.45204(6) 0.0275(3) Uani 1 1 d .
H24a H 0.9231 0.2936 0.4426 0.037 Uiso 1 1 calc R
H24b H 0.8691 0.2492 0.4934 0.037 Uiso 1 1 calc R
C25 C 0.83167(12) 0.22463(5) 0.39676(6) 0.0199(2) Uani 1 1 d .
H25a H 0.7392 0.2422 0.3924 0.026 Uiso 1 1 calc R
H25b H 0.8176 0.1856 0.4085 0.026 Uiso 1 1 calc R
C26 C 0.91693(18) 0.38072(7) 0.21965(8) 0.0399(4) Uani 1 1 d .
H26a H 0.8411 0.4073 0.2236 0.060 Uiso 1 1 calc R
H26b H 0.9904 0.3969 0.1939 0.060 Uiso 1 1 calc R
H26c H 0.9544 0.3714 0.2628 0.060 Uiso 1 1 calc R
C27 C 0.76395(16) 0.33834(6) 0.09824(7) 0.0319(3) Uani 1 1 d .
H27a H 0.7254 0.3061 0.0757 0.048 Uiso 1 1 calc R
H27b H 0.8336 0.3558 0.0714 0.048 Uiso 1 1 calc R
H27c H 0.6894 0.3646 0.1065 0.048 Uiso 1 1 calc R
C28 C 0.99916(14) 0.26912(6) 0.15929(7) 0.0312(3) Uani 1 1 d .
H28a H 1.0498 0.2596 0.1994 0.047 Uiso 1 1 calc R
H28b H 1.0617 0.2881 0.1301 0.047 Uiso 1 1 calc R
H28c H 0.9639 0.2355 0.1385 0.047 Uiso 1 1 calc R
C29 C 0.47289(14) 0.26536(6) 0.30854(7) 0.0262(3) Uani 1 1 d .
H29a H 0.4166 0.2478 0.2742 0.039 Uiso 1 1 calc R
H29b H 0.4120 0.2845 0.3383 0.039 Uiso 1 1 calc R
H29c H 0.5266 0.2372 0.3322 0.039 Uiso 1 1 calc R
C30 C 0.66991(15) 0.36189(5) 0.33955(7) 0.0288(3) Uani 1 1 d .
H30a H 0.7390 0.3410 0.3650 0.043 Uiso 1 1 calc R
H30b H 0.5949 0.3735 0.3675 0.043 Uiso 1 1 calc R
H30c H 0.7139 0.3944 0.3210 0.043 Uiso 1 1 calc R
C31 C 0.49232(17) 0.36282(7) 0.21384(8) 0.0391(4) Uani 1 1 d .
H31a H 0.5533 0.3913 0.1968 0.059 Uiso 1 1 calc R
H31b H 0.4165 0.3802 0.2369 0.059 Uiso 1 1 calc R
H31c H 0.4538 0.3407 0.1780 0.059 Uiso 1 1 calc R

loop_
_atom_site_aniso_label
_atom_site_aniso_U_11
_atom_site_aniso_U_22
_atom_site_aniso_U_33
_atom_site_aniso_U_23
_atom_site_aniso_U_13
_atom_site_aniso_U_12
Ce1 0.01464(4) 0.01112(4) 0.01150(4) 0.00046(2) -0.00011(2) 0.00011(2)
N1 0.0175(4) 0.0168(5) 0.0156(4) 0.0031(4) 0.0006(4) 0.0007(4)
N2 0.0157(4) 0.0162(4) 0.0164(5) -0.0026(4) 0.0003(4) -0.0006(4)
N3 0.0161(4) 0.0142(4) 0.0138(4) 0.0024(3) -0.0024(3) 0.0002(3)
N4 0.0154(4) 0.0134(4) 0.0147(4) -0.0006(3) -0.0012(3) -0.0006(3)
N5 0.0168(4) 0.0126(4) 0.0146(4) 0.0020(3) 0.0028(3) -0.0003(3)
Si1 0.01652(14) 0.01790(15) 0.01646(15) 0.00368(12) 0.00153(11) -0.00013(12)
Si2 0.01993(15) 0.01386(14) 0.01482(14) 0.00149(11) -0.00140(11) 0.00151(11)
Si3 0.01509(14) 0.01771(15) 0.01502(14) -0.00158(11) 0.00132(11) 0.00054(11)
Si4 0.01614(14) 0.01697(15) 0.02280(16) -0.00570(12) -0.00107(12) -0.00051(12)
Si5 0.02352(16) 0.01686(15) 0.01911(16) 0.00353(12) 0.00583(13) -0.00401(12)
Si6 0.02082(15) 0.01484(15) 0.02022(16) 0.00201(12) 0.00453(12) 0.00411(12)
C1 0.0129(5) 0.0133(5) 0.0128(5) 0.0010(4) 0.0042(4) -0.0003(4)
C2 0.0278(7) 0.0287(7) 0.0511(9) 0.0105(6) 0.0086(6) -0.0048(6)
C3 0.0271(7) 0.0372(8) 0.0229(6) -0.0049(6) 0.0048(5) 0.0025(6)
C4 0.0260(6) 0.0329(7) 0.0215(6) 0.0024(5) -0.0010(5) 0.0102(5)
C5 0.0307(7) 0.0173(6) 0.0320(7) 0.0054(5) -0.0025(5) 0.0004(5)
C6 0.0374(7) 0.0241(6) 0.0207(6) -0.0019(5) -0.0075(5) 0.0080(5)
C7 0.0194(6) 0.0237(6) 0.0251(6) 0.0021(5) -0.0007(5) 0.0021(5)
C8 0.0268(6) 0.0347(7) 0.0195(6) 0.0030(5) 0.0037(5) 0.0000(5)
C9 0.0226(6) 0.0296(7) 0.0226(6) -0.0045(5) 0.0033(5) -0.0095(5)
C10 0.0245(6) 0.0304(7) 0.0314(7) 0.0012(6) 0.0051(5) 0.0082(5)
C11 0.0342(7) 0.0383(8) 0.0279(7) -0.0111(6) -0.0076(6) -0.0030(6)
C12 0.0176(6) 0.0245(6) 0.0392(7) -0.0074(5) 0.0021(5) -0.0034(5)
C13 0.0267(7) 0.0184(6) 0.0495(9) -0.0035(6) 0.0025(6) -0.0013(5)
C14 0.0163(5) 0.0155(5) 0.0136(5) 0.0027(4) -0.0016(4) 0.0000(4)
C15 0.0197(6) 0.0318(7) 0.0157(5) -0.0007(5) 0.0009(4) 0.0022(5)
C16 0.0275(7) 0.0440(8) 0.0134(6) 0.0015(5) 0.0001(5) 0.0014(6)
C17 0.0298(7) 0.0345(7) 0.0187(6) 0.0004(5) -0.0087(5) -0.0010(5)
C18 0.0176(5) 0.0327(7) 0.0217(6) 0.0059(5) -0.0051(5) -0.0013(5)
C19 0.0161(5) 0.0260(6) 0.0176(5) 0.0056(5) -0.0019(4) -0.0015(4)
C20 0.0157(5) 0.0135(5) 0.0139(5) -0.0008(4) -0.0012(4) -0.0019(4)
C21 0.0154(5) 0.0236(6) 0.0180(5) -0.0036(4) -0.0009(4) -0.0002(4)
C22 0.0160(5) 0.0294(6) 0.0215(6) -0.0037(5) -0.0026(4) -0.0043(5)
C23 0.0236(6) 0.0392(7) 0.0172(6) -0.0027(5) -0.0045(5) -0.0064(5)
C24 0.0243(6) 0.0421(8) 0.0163(6) -0.0092(5) 0.0020(5) -0.0042(6)
C25 0.0158(5) 0.0276(6) 0.0163(5) -0.0014(5) 0.0008(4) -0.0027(4)
C26 0.0511(9) 0.0322(8) 0.0371(8) -0.0028(6) 0.0125(7) -0.0235(7)
C27 0.0402(8) 0.0307(7) 0.0251(7) 0.0125(5) 0.0074(6) 0.0022(6)
C28 0.0257(7) 0.0370(8) 0.0314(7) 0.0103(6) 0.0121(5) 0.0025(6)
C29 0.0218(6) 0.0259(6) 0.0313(7) -0.0026(5) 0.0098(5) -0.0009(5)
C30 0.0380(7) 0.0197(6) 0.0291(7) -0.0048(5) 0.0099(6) -0.0022(5)
C31 0.0448(9) 0.0391(8) 0.0335(8) 0.0083(6) 0.0062(7) 0.0239(7)

loop_
_atom_type_symbol
_atom_type_description
_atom_type_scat_dispersion_real
_atom_type_scat_dispersion_imag
_atom_type_scat_source
C C 0.0033 0.0016 'International Tables Vol C Tables 4.2.6.8 and 6.1.1.4'
H H 0.0000 0.0000 'International Tables Vol C Tables 4.2.6.8 and 6.1.1.4'
N N 0.0061 0.0033 'International Tables Vol C Tables 4.2.6.8 and 6.1.1.4'
Si Si 0.0817 0.0704 'International Tables Vol C Tables 4.2.6.8 and 6.1.1.4'
Ce Ce -0.2486 2.6331 'International Tables Vol C Tables 4.2.6.8 and 6.1.1.4'

loop_
_geom_angle_atom_site_label_1
_geom_angle_atom_site_label_2
_geom_angle_atom_site_label_3
_geom_angle
N1 Ce1 N2 121.53(3)
N1 Ce1 N3 124.79(3)
N2 Ce1 N3 106.71(3)
N1 Ce1 N4 104.79(3)
N2 Ce1 N4 128.40(3)
N3 Ce1 N4 54.57(3)
N1 Ce1 C1 117.83(3)
N2 Ce1 C1 120.61(3)
N3 Ce1 C1 27.34(3)
N4 Ce1 C1 27.23(3)
N1 Ce1 Si2 27.83(2)
N2 Ce1 Si2 106.42(2)
N3 Ce1 Si2 146.79(2)
N4 Ce1 Si2 104.51(2)
C1 Ce1 Si2 127.77(2)
N1 Ce1 Si4 104.64(2)
N2 Ce1 Si4 26.61(2)
N3 Ce1 Si4 107.69(2)
N4 Ce1 Si4 150.55(2)
C1 Ce1 Si4 131.31(2)
Si2 Ce1 Si4 100.908(9)
N1 Ce1 Si3 134.03(2)
N2 Ce1 Si3 25.86(2)
N3 Ce1 Si3 101.09(2)
N4 Ce1 Si3 104.16(2)
C1 Ce1 Si3 104.06(2)
Si2 Ce1 Si3 109.698(8)
Si4 Ce1 Si3 52.450(8)
Si2 N1 Si1 127.13(6)
Si2 N1 Ce1 112.03(5)
Si1 N1 Ce1 120.39(5)
Si4 N2 Si3 127.88(6)
Si4 N2 Ce1 115.02(5)
Si3 N2 Ce1 117.03(5)
C1 N3 C14 122.32(9)
C1 N3 Ce1 95.64(7)
C14 N3 Ce1 140.27(7)
C1 N4 C20 122.36(9)
C1 N4 Ce1 95.00(7)
C20 N4 Ce1 141.92(7)
C1 N5 Si5 119.17(7)
C1 N5 Si6 118.14(7)
Si5 N5 Si6 122.67(5)
N1 Si1 C2 113.82(6)
N1 Si1 C4 107.94(5)
C2 Si1 C4 106.70(7)
N1 Si1 C3 113.85(6)
C2 Si1 C3 106.98(7)
C4 Si1 C3 107.14(6)
N1 Si2 C5 114.95(6)
N1 Si2 C6 113.11(5)
C5 Si2 C6 108.36(6)
N1 Si2 C7 107.21(5)
C5 Si2 C7 106.72(6)
C6 Si2 C7 105.91(6)
N1 Si2 Ce1 40.14(3)
C5 Si2 Ce1 128.53(4)
C6 Si2 Ce1 122.69(4)
C7 Si2 Ce1 67.11(4)
N2 Si3 C10 113.40(6)
N2 Si3 C8 114.26(6)
C10 Si3 C8 108.10(6)
N2 Si3 C9 106.53(5)
C10 Si3 C9 106.65(6)
C8 Si3 C9 107.47(6)
N2 Si3 Ce1 37.10(3)
C10 Si3 Ce1 128.75(4)
C8 Si3 Ce1 121.99(4)
C9 Si3 Ce1 69.69(4)
N2 Si4 C11 113.81(6)
N2 Si4 C13 114.30(6)
C11 Si4 C13 106.71(7)
N2 Si4 C12 106.34(5)
C11 Si4 C12 108.00(7)
C13 Si4 C12 107.35(6)
N2 Si4 Ce1 38.38(3)
C11 Si4 Ce1 129.89(5)
C13 Si4 Ce1 122.41(5)
C12 Si4 Ce1 68.17(4)
N5 Si5 C28 110.26(5)
N5 Si5 C26 110.09(6)
C28 Si5 C26 109.45(8)
N5 Si5 C27 112.44(6)
C28 Si5 C27 107.67(7)
C26 Si5 C27 106.81(7)
N5 Si6 C29 110.14(5)
N5 Si6 C31 110.45(6)
C29 Si6 C31 108.60(7)
N5 Si6 C30 112.00(6)
C29 Si6 C30 107.89(6)
C31 Si6 C30 107.64(7)
N4 C1 N3 114.78(10)
N4 C1 N5 122.75(10)
N3 C1 N5 122.47(10)
N4 C1 Ce1 57.77(6)
N3 C1 Ce1 57.02(6)
N5 C1 Ce1 179.47(8)
N3 C14 C19 111.20(9)
N3 C14 C15 109.74(9)
C19 C14 C15 109.56(10)
C14 C15 C16 112.42(10)
C17 C16 C15 111.11(11)
C18 C17 C16 110.45(11)
C17 C18 C19 111.17(10)
C14 C19 C18 111.33(9)
N4 C20 C21 110.05(9)
N4 C20 C25 110.62(9)
C21 C20 C25 109.40(9)
C20 C21 C22 112.08(10)
C23 C22 C21 111.10(10)
C24 C23 C22 110.51(11)
C23 C24 C25 111.28(11)
C24 C25 C20 112.24(10)

loop_
_geom_bond_atom_site_label_1
_geom_bond_atom_site_label_2
_geom_bond_distance
Ce1 N1 2.3569(9)
Ce1 N2 2.3586(9)
Ce1 N3 2.4472(9)
Ce1 N4 2.4651(9)
Ce1 C1 2.9032(11)
Ce1 Si2 3.3891(3)
Ce1 Si4 3.4426(3)
Ce1 Si3 3.4825(3)
N1 Si2 1.7068(10)
N1 Si1 1.7088(10)
N2 Si4 1.7014(10)
N2 Si3 1.7055(10)
N3 C1 1.3399(14)
N3 C14 1.4651(14)
N4 C1 1.3335(14)
N4 C20 1.4630(14)
N5 C1 1.4311(14)
N5 Si5 1.7574(10)
N5 Si6 1.7601(10)
Si1 C2 1.8710(14)
Si1 C4 1.8765(13)
Si1 C3 1.8771(14)
Si2 C5 1.8710(13)
Si2 C6 1.8724(13)
Si2 C7 1.8888(13)
Si3 C10 1.8684(13)
Si3 C8 1.8741(13)
Si3 C9 1.8771(13)
Si4 C11 1.8692(14)
Si4 C13 1.8739(14)
Si4 C12 1.8865(13)
Si5 C28 1.8551(14)
Si5 C26 1.8624(15)
Si5 C27 1.8669(14)
Si6 C29 1.8569(13)
Si6 C31 1.8621(14)
Si6 C30 1.8692(14)
C14 C19 1.5262(15)
C14 C15 1.5285(16)
C15 C16 1.5306(17)
C16 C17 1.5265(19)
C17 C18 1.5215(18)
C18 C19 1.5314(16)
C20 C21 1.5302(15)
C20 C25 1.5298(15)
C21 C22 1.5309(16)
C22 C23 1.5248(17)
C23 C24 1.5196(18)
C24 C25 1.5297(16)
